data_4103653
loop_
_publ_author_name
'Anthony F. Cozzolino'
'Pamela S. Whitfield'
'Ignacio Vargas-Baca'

_publ_contact_author_address
;Department of Chemistry
McMaster University
1280 Main St. W.
Hamilton, ON
L8S4M1
;
_publ_contact_author_email vargas@chemistry.mcmaster.ca
_publ_contact_author_fax 1(905)5222509
_publ_contact_author_name 'Professor Ignacio Vargas-Baca'
_publ_contact_author_phone 1(905)5259140x23497
_publ_section_title
;
 Supramolecular Chromotropism of the Crystalline Phases of
 4,5,6,7-Tetrafluorobenzo-2,1,3-telluradiazole
;
_journal_name_full 'Journal of the American Chemical Society'
_journal_page_first 17265
_journal_page_last 17270
_journal_paper_doi 10.1021/ja107252f
_journal_volume 132
_journal_year 2010
_chemical_formula_moiety 'C6 F4 N2 Te'
_chemical_formula_sum 'C6 F4 N2 Te'
_chemical_formula_weight 303.68
_chemical_name_common 4,5,6,7-tetrafluorobenzo-2,1,3-telluradiazole
_chemical_name_systematic 4,5,6,7-tetrafluorobenzo-2,1,3-telluradiazole
_chemical_properties_physical 'air-sensitive, moisture-sensitive, thermochromic'
_space_group_IT_number 2
_symmetry_cell_setting triclinic
_symmetry_Int_Tables_number 2
_symmetry_space_group_name_Hall '-P 1'
_symmetry_space_group_name_H-M 'P -1'
_cell_angle_alpha 90.2089(78)
_cell_angle_beta 89.8747(62)
_cell_angle_gamma 90.0009(22)
_cell_formula_units_Z 2
_cell_length_a 3.966833(86)
_cell_length_b 11.54303(61)
_cell_length_c 7.99022(40)
_cell_volume 365.86(3)
_diffrn_ambient_pressure 101.3
_diffrn_ambient_temperature 84
_diffrn_radiation_probe x-ray
_diffrn_radiation_type 'Cu K\a'
_diffrn_radiation_wavelength 1.540560
_exptl_crystal_colour yellow
_exptl_crystal_description powder
_exptl_crystal_recrystallization_method 'dynamic vacuum sublimation'
_cod_data_source_file ja107252f_si_003.cif
_cod_data_source_block beta6
_cod_original_cell_volume 365.863(33)
_cod_database_code 4103653

loop_
_symmetry_equiv_pos_site_id
_symmetry_equiv_pos_as_xyz
1 'x, y, z'
2 '-x, -y, -z'

loop_
_atom_site_label
_atom_site_type_symbol
_atom_site_symmetry_multiplicity
_atom_site_fract_x
_atom_site_fract_y
_atom_site_fract_z
_atom_site_occupancy
_atom_site_B_iso_or_equiv
C1 C 0 0.83420(21) 0.17292(12) 0.66811(51) 1 4.56(17)
C2 C 0 0.84209(24) 0.179613(94) 0.84497(52) 1 4.56(17)
C3 C 0 0.99338(30) 0.27924(13) 0.92478(55) 1 4.56(17)
C4 C 0 1.12481(42) 0.36454(14) 0.83752(44) 1 4.56(17)
C5 C 0 1.11025(53) 0.35345(24) 0.65764(47) 1 4.56(17)
C6 C 0 0.97000(63) 0.26111(36) 0.59050(79) 1 4.56(17)
N1 N 0 0.70070(31) 0.08393(17) 0.57803(53) 1 3.89(46)
N2 N 0 0.71370(74) 0.09284(60) 0.9406(17) 1 3.89(46)
Te1 Te 0 0.53362(45) -0.02581(16) 0.75326(61) 1 1.3707(19)
F1 F 0 0.9669(22) 0.2984(14) 1.09391(70) 1 3.12(15)
F2 F 0 1.2319(18) 0.46451(52) 0.9142(10) 1 3.12(15)
F3 F 0 1.2632(26) 0.44279(60) 0.57379(96) 1 3.12(15)
F4 F 0 1.0063(48) 0.2731(11) 0.42059(89) 1 3.12(15)
